data_7108132
loop_
_publ_author_name
'Ming-Cheng Kuo'
'Hsiao-Fan Chen'
'Jing-Jong Shyue'
'Dario M. Bassani'
'Ken-Tsung Wong'

_publ_section_title
;
 In situ reversible conversion of porphyrin aggregate morphology
;
_journal_name_full Chem.Commun.
_journal_page_first 8051
_journal_paper_doi 10.1039/c2cc33438k
_journal_volume 48
_journal_year 2012
_chemical_formula_sum 'C14 H20 B N3 O4'
_chemical_formula_weight 305.14
_chemical_name_systematic
;
?
;
_space_group_IT_number 29
_symmetry_cell_setting orthorhombic
_symmetry_space_group_name_Hall 'P 2c -2ac'
_symmetry_space_group_name_H-M 'P c a 21'
_atom_sites_solution_hydrogens geom
_atom_sites_solution_primary direct
_atom_sites_solution_secondary difmap
_audit_creation_method SHELXL-97
_cell_angle_alpha 90.00
_cell_angle_beta 90.00
_cell_angle_gamma 90.00
_cell_formula_units_Z 8
_cell_length_a 19.8063(6)
_cell_length_b 7.1749(3)
_cell_length_c 22.0931(8)
_cell_measurement_reflns_used 6418
_cell_measurement_temperature 150(2)
_cell_measurement_theta_max 69.7776
_cell_measurement_theta_min 4.0043
_cell_volume 3139.6(2)
_computing_cell_refinement
;
CrysAlis RED, Oxford Diffraction Ltd.,
Version 1.171.32.29 (release 10-06-2008 CrysAlis171 .NET)
(compiled Jun 10 2008,16:49:55)
Empirical absorption correction using spherical harmonics,
implemented in SCALE3 ABSPACK scaling algorithm.
;
_computing_data_collection
;
CrysAlis RED, Oxford Diffraction Ltd.,
Version 1.171.32.29 (release 10-06-2008 CrysAlis171 .NET)
(compiled Jun 10 2008,16:49:55)
Empirical absorption correction using spherical harmonics,
implemented in SCALE3 ABSPACK scaling algorithm.
;
_computing_data_reduction
;
CrysAlis RED, Oxford Diffraction Ltd.,
Version 1.171.32.29 (release 10-06-2008 CrysAlis171 .NET)
(compiled Jun 10 2008,16:49:55)
Empirical absorption correction using spherical harmonics,
implemented in SCALE3 ABSPACK scaling algorithm.
;
_computing_molecular_graphics SHELXTL
_computing_publication_material SHELXTL
_computing_structure_refinement 'SHELXL-97 (Sheldrick, 1997)'
_computing_structure_solution 'SHELXS-97 (Sheldrick, 1990)'
_diffrn_ambient_temperature 150(2)
_diffrn_measured_fraction_theta_full 0.989
_diffrn_measured_fraction_theta_max 0.989
_diffrn_measurement_device_type 'Oxford Diffraction Gemini A'
_diffrn_measurement_method CCD
_diffrn_radiation_monochromator graphite
_diffrn_radiation_source 'fine-focus sealed tube'
_diffrn_radiation_type CuK\a
_diffrn_radiation_wavelength 1.54178
_diffrn_reflns_av_R_equivalents 0.0395
_diffrn_reflns_av_sigmaI/netI 0.0182
_diffrn_reflns_limit_h_max 23
_diffrn_reflns_limit_h_min -23
_diffrn_reflns_limit_k_max 8
_diffrn_reflns_limit_k_min -7
_diffrn_reflns_limit_l_max 26
_diffrn_reflns_limit_l_min -21
_diffrn_reflns_number 9810
_diffrn_reflns_theta_full 67.98
_diffrn_reflns_theta_max 67.98
_diffrn_reflns_theta_min 4.00
_exptl_absorpt_coefficient_mu 0.777
_exptl_absorpt_correction_T_max 1.000
_exptl_absorpt_correction_T_min 0.848
_exptl_absorpt_correction_type multi-scan
_exptl_absorpt_process_details
;
CrysAlis RED, Oxford Diffraction Ltd.,
Version 1.171.32.29 (release 10-06-2008 CrysAlis171 .NET)
(compiled Jun 10 2008,16:49:55)
Empirical absorption correction using spherical harmonics,
implemented in SCALE3 ABSPACK scaling algorithm.
;
_exptl_crystal_density_diffrn 1.291
_exptl_crystal_density_method 'not measured'
_exptl_crystal_F_000 1296
_exptl_crystal_size_max 0.25
_exptl_crystal_size_mid 0.20
_exptl_crystal_size_min 0.15
_refine_diff_density_max 0.546
_refine_diff_density_min -0.301
_refine_diff_density_rms 0.074
_refine_ls_abs_structure_details 'Flack H D (1983), Acta Cryst. A39, 876-881'
_refine_ls_abs_structure_Flack 0.4(3)
_refine_ls_extinction_method none
_refine_ls_goodness_of_fit_ref 0.870
_refine_ls_hydrogen_treatment mixed
_refine_ls_matrix_type full
_refine_ls_number_parameters 397
_refine_ls_number_reflns 4131
_refine_ls_number_restraints 1
_refine_ls_restrained_S_all 0.870
_refine_ls_R_factor_all 0.0581
_refine_ls_R_factor_gt 0.0544
_refine_ls_shift/su_max 0.009
_refine_ls_shift/su_mean 0.002
_refine_ls_structure_factor_coef Fsqd
_refine_ls_weighting_details 'calc w=1/[\s^2^(Fo^2^)+(0.1358P)^2^+2.1794P] where P=(Fo^2^+2Fc^2^)/3'
_refine_ls_weighting_scheme calc
_refine_ls_wR_factor_gt 0.1423
_refine_ls_wR_factor_ref 0.1564
_reflns_number_gt 3932
_reflns_number_total 4131
_reflns_threshold_expression >2sigma(I)
_cod_data_source_file c2cc33438k.txt
_cod_data_source_block ic13508
_cod_original_sg_symbol_H-M Pca2(1)
_cod_database_code 7108132

loop_
_symmetry_equiv_pos_as_xyz
'x, y, z'
'-x, -y, z+1/2'
'x+1/2, -y, z'
'-x+1/2, y, z+1/2'

loop_
_atom_site_label
_atom_site_type_symbol
_atom_site_fract_x
_atom_site_fract_y
_atom_site_fract_z
_atom_site_U_iso_or_equiv
_atom_site_adp_type
_atom_site_occupancy
_atom_site_symmetry_multiplicity
_atom_site_calc_flag
_atom_site_refinement_flags
O1 O -0.28882(12) 1.5652(4) 0.61541(15) 0.0434(7) Uani 1 1 d .
O2 O -0.33890(13) 1.2972(4) 0.58297(13) 0.0433(7) Uani 1 1 d .
O3 O -0.04941(12) 0.8266(3) 0.47633(15) 0.0425(7) Uani 1 1 d .
N3 N 0.05023(14) 0.6296(4) 0.43007(16) 0.0387(8) Uani 1 1 d .
H3A H 0.0693 0.5234 0.4199 0.046 Uiso 1 1 calc R
H3B H 0.0068 0.6332 0.4385 0.046 Uiso 1 1 calc R
N1 N -0.03096(13) 1.1407(4) 0.48179(14) 0.0277(6) Uani 1 1 d .
H1A H -0.0005 1.2277 0.4753 0.033 Uiso 1 1 calc R
N2 N 0.05354(13) 0.9476(4) 0.44870(14) 0.0291(6) Uani 1 1 d .
H2A H 0.0766 1.0520 0.4454 0.035 Uiso 1 1 calc R
O4 O 0.14801(11) 0.7917(3) 0.42157(12) 0.0327(6) Uani 1 1 d .
B1 B -0.2821(2) 1.4075(6) 0.5827(2) 0.0345(9) Uani 1 1 d .
C1 C -0.21569(16) 1.3448(5) 0.55138(17) 0.0315(7) Uani 1 1 d .
C2 C -0.16001(17) 1.4596(5) 0.54148(17) 0.0318(7) Uani 1 1 d .
H2B H -0.1633 1.5882 0.5513 0.038 Uiso 1 1 calc R
C3 C -0.10022(17) 1.3920(5) 0.51787(16) 0.0295(7) Uani 1 1 d .
H3C H -0.0634 1.4743 0.5110 0.035 Uiso 1 1 calc R
C4 C -0.09379(16) 1.2012(4) 0.50389(17) 0.0270(7) Uani 1 1 d .
C5 C -0.14899(15) 1.0834(4) 0.51289(17) 0.0299(7) Uani 1 1 d .
H5A H -0.1458 0.9548 0.5031 0.036 Uiso 1 1 calc R
C6 C -0.20848(16) 1.1558(5) 0.53625(17) 0.0320(7) Uani 1 1 d .
H6A H -0.2457 1.0745 0.5422 0.038 Uiso 1 1 calc R
C7 C -0.01203(15) 0.9614(4) 0.46930(16) 0.0275(7) Uani 1 1 d .
C8 C 0.08658(15) 0.7831(4) 0.43267(17) 0.0287(7) Uani 1 1 d .
C9 C -0.36002(18) 1.5766(6) 0.63425(19) 0.0415(9) Uani 1 1 d .
C10 C -0.38297(17) 1.3707(6) 0.63081(19) 0.0390(9) Uani 1 1 d .
C11 C -0.3959(3) 1.7023(7) 0.5888(3) 0.0637(14) Uani 1 1 d .
H11A H -0.3793 1.8303 0.5931 0.096 Uiso 1 1 calc R
H11B H -0.4446 1.6995 0.5963 0.096 Uiso 1 1 calc R
H11C H -0.3867 1.6580 0.5476 0.096 Uiso 1 1 calc R
C12 C -0.3624(2) 1.6615(6) 0.6977(2) 0.0529(11) Uani 1 1 d .
H12A H -0.3470 1.7912 0.6960 0.079 Uiso 1 1 calc R
H12B H -0.3329 1.5902 0.7247 0.079 Uiso 1 1 calc R
H12C H -0.4088 1.6574 0.7130 0.079 Uiso 1 1 calc R
C13 C -0.4556(2) 1.3358(9) 0.6113(3) 0.0672(15) Uani 1 1 d .
H13A H -0.4644 1.2014 0.6106 0.101 Uiso 1 1 calc R
H13B H -0.4628 1.3876 0.5708 0.101 Uiso 1 1 calc R
H13C H -0.4864 1.3960 0.6400 0.101 Uiso 1 1 calc R
C14 C -0.3671(2) 1.2583(6) 0.6868(2) 0.0540(11) Uani 1 1 d .
H14A H -0.3831 1.1302 0.6813 0.081 Uiso 1 1 calc R
H14B H -0.3896 1.3143 0.7218 0.081 Uiso 1 1 calc R
H14C H -0.3182 1.2576 0.6935 0.081 Uiso 1 1 calc R
O5 O 0.09467(12) 1.1573(4) 0.25410(13) 0.0398(6) Uani 1 1 d .
O6 O 0.05859(12) 0.8632(4) 0.27805(13) 0.0401(6) Uani 1 1 d .
O7 O -0.17712(12) 1.6676(3) 0.39212(15) 0.0421(7) Uani 1 1 d .
N6 N -0.27840(14) 1.8661(4) 0.43766(15) 0.0348(7) Uani 1 1 d .
H6B H -0.2984 1.9714 0.4474 0.042 Uiso 1 1 calc R
H6C H -0.2342 1.8617 0.4342 0.042 Uiso 1 1 calc R
N4 N -0.19862(13) 1.3565(4) 0.38162(14) 0.0288(6) Uani 1 1 d .
H4A H -0.2306 1.2727 0.3863 0.035 Uiso 1 1 calc R
N5 N -0.28234(13) 1.5506(4) 0.41375(14) 0.0294(6) Uani 1 1 d .
H5B H -0.3060 1.4469 0.4160 0.035 Uiso 1 1 calc R
O8 O -0.37756(11) 1.7129(3) 0.43241(13) 0.0349(6) Uani 1 1 d .
B2 B 0.04688(19) 1.0514(6) 0.2821(2) 0.0331(8) Uani 1 1 d .
C15 C -0.01578(16) 1.1358(5) 0.31343(16) 0.0304(7) Uani 1 1 d .
C16 C -0.02160(15) 1.3261(5) 0.32470(16) 0.0301(7) Uani 1 1 d .
H16A H 0.0157 1.4049 0.3160 0.036 Uiso 1 1 calc R
C17 C -0.08038(15) 1.4048(5) 0.34833(17) 0.0296(7) Uani 1 1 d .
H17A H -0.0826 1.5347 0.3563 0.036 Uiso 1 1 calc R
C18 C -0.13585(15) 1.2905(4) 0.36009(16) 0.0253(6) Uani 1 1 d .
C19 C -0.13079(15) 1.0988(5) 0.35004(17) 0.0298(7) Uani 1 1 d .
H19A H -0.1681 1.0202 0.3588 0.036 Uiso 1 1 calc R
C20 C -0.07200(17) 1.0227(5) 0.32746(16) 0.0304(7) Uani 1 1 d .
H20A H -0.0693 0.8919 0.3212 0.036 Uiso 1 1 calc R
C21 C -0.21509(15) 1.5356(5) 0.39594(17) 0.0281(7) Uani 1 1 d .
C22 C -0.31486(16) 1.7142(4) 0.42813(16) 0.0290(7) Uani 1 1 d .
C23 C 0.14815(17) 1.0305(5) 0.23395(18) 0.0379(8) Uani 1 1 d .
C24 C 0.11170(17) 0.8388(5) 0.23294(19) 0.0372(8) Uani 1 1 d .
C25 C 0.1743(2) 1.0982(7) 0.1741(2) 0.0513(10) Uani 1 1 d .
H25A H 0.1962 1.2195 0.1795 0.077 Uiso 1 1 calc R
H25B H 0.1367 1.1108 0.1456 0.077 Uiso 1 1 calc R
H25C H 0.2071 1.0085 0.1581 0.077 Uiso 1 1 calc R
C26 C 0.20334(19) 1.0435(7) 0.2822(2) 0.0536(12) Uani 1 1 d .
H26A H 0.2242 1.1672 0.2808 0.080 Uiso 1 1 calc R
H26B H 0.2377 0.9481 0.2746 0.080 Uiso 1 1 calc R
H26C H 0.1834 1.0235 0.3223 0.080 Uiso 1 1 calc R
C27 C 0.0769(2) 0.7994(7) 0.1736(2) 0.0533(12) Uani 1 1 d .
H27A H 0.0550 0.6771 0.1755 0.080 Uiso 1 1 calc R
H27B H 0.1103 0.8000 0.1409 0.080 Uiso 1 1 calc R
H27C H 0.0429 0.8956 0.1659 0.080 Uiso 1 1 calc R
C28 C 0.1549(2) 0.6728(6) 0.2520(2) 0.0536(11) Uani 1 1 d .
H28A H 0.1279 0.5585 0.2499 0.080 Uiso 1 1 calc R
H28B H 0.1707 0.6912 0.2936 0.080 Uiso 1 1 calc R
H28C H 0.1938 0.6621 0.2249 0.080 Uiso 1 1 calc R

loop_
_atom_site_aniso_label
_atom_site_aniso_U_11
_atom_site_aniso_U_22
_atom_site_aniso_U_33
_atom_site_aniso_U_23
_atom_site_aniso_U_13
_atom_site_aniso_U_12
O1 0.0357(13) 0.0355(14) 0.0591(17) -0.0057(13) 0.0144(12) 0.0026(11)
O2 0.0259(12) 0.0525(17) 0.0515(17) -0.0122(13) 0.0102(11) 0.0022(11)
O3 0.0281(12) 0.0200(11) 0.080(2) 0.0050(12) 0.0115(13) -0.0033(10)
N3 0.0273(13) 0.0198(13) 0.069(2) -0.0020(14) 0.0104(14) 0.0012(11)
N1 0.0192(12) 0.0195(12) 0.0444(17) 0.0020(12) 0.0039(11) -0.0042(10)
N2 0.0222(12) 0.0162(12) 0.0488(18) 0.0020(12) 0.0017(12) -0.0017(10)
O4 0.0228(11) 0.0217(10) 0.0537(16) 0.0001(11) 0.0066(10) 0.0024(9)
B1 0.0282(18) 0.036(2) 0.039(2) 0.0021(18) -0.0004(16) 0.0070(17)
C1 0.0230(15) 0.0346(18) 0.0369(19) 0.0009(15) 0.0006(13) 0.0066(14)
C2 0.0300(16) 0.0252(16) 0.040(2) 0.0006(14) 0.0015(14) 0.0022(14)
C3 0.0280(15) 0.0230(15) 0.0375(19) 0.0030(14) 0.0018(13) -0.0029(13)
C4 0.0203(14) 0.0225(15) 0.0380(18) 0.0068(14) -0.0005(13) 0.0000(12)
C5 0.0233(15) 0.0229(15) 0.0436(19) -0.0009(15) 0.0016(14) -0.0019(13)
C6 0.0257(16) 0.0321(17) 0.0381(19) 0.0014(14) -0.0002(13) -0.0024(14)
C7 0.0207(13) 0.0243(16) 0.0374(18) 0.0051(13) 0.0004(12) 0.0012(12)
C8 0.0203(14) 0.0247(15) 0.0410(18) 0.0021(14) 0.0013(13) 0.0022(12)
C9 0.0339(17) 0.051(2) 0.039(2) -0.0012(18) 0.0100(16) 0.0117(17)
C10 0.0280(17) 0.048(2) 0.042(2) -0.0092(17) 0.0088(15) 0.0020(16)
C11 0.057(3) 0.060(3) 0.074(3) 0.018(3) 0.026(2) 0.028(2)
C12 0.051(2) 0.047(2) 0.061(3) -0.016(2) 0.012(2) 0.000(2)
C13 0.033(2) 0.086(4) 0.083(4) -0.020(3) 0.003(2) 0.002(2)
C14 0.059(3) 0.043(2) 0.060(3) 0.009(2) 0.018(2) 0.003(2)
O5 0.0305(12) 0.0397(13) 0.0492(16) -0.0037(12) 0.0140(11) 0.0005(10)
O6 0.0264(11) 0.0388(14) 0.0551(17) -0.0031(12) 0.0107(11) 0.0032(10)
O7 0.0251(11) 0.0223(11) 0.079(2) -0.0031(12) 0.0103(12) -0.0027(10)
N6 0.0267(13) 0.0179(12) 0.060(2) -0.0044(13) 0.0010(13) 0.0009(10)
N4 0.0204(11) 0.0196(13) 0.0465(18) 0.0008(12) 0.0023(11) -0.0014(10)
N5 0.0223(12) 0.0187(12) 0.0472(18) 0.0022(12) 0.0022(11) -0.0015(10)
O8 0.0210(10) 0.0226(11) 0.0612(17) -0.0013(11) 0.0072(11) 0.0011(9)
B2 0.0261(17) 0.038(2) 0.035(2) -0.0028(17) -0.0007(15) 0.0022(16)
C15 0.0230(14) 0.0316(17) 0.0367(19) 0.0027(14) -0.0011(13) 0.0022(14)
C16 0.0211(14) 0.0321(17) 0.0371(18) 0.0009(15) 0.0040(13) -0.0044(13)
C17 0.0222(14) 0.0236(15) 0.0431(19) 0.0018(14) 0.0026(13) -0.0003(13)
C18 0.0201(13) 0.0231(15) 0.0328(17) 0.0059(13) -0.0006(12) 0.0004(12)
C19 0.0213(14) 0.0243(15) 0.0439(19) 0.0013(14) 0.0008(13) -0.0024(12)
C20 0.0293(15) 0.0258(15) 0.0360(18) -0.0022(14) -0.0015(13) 0.0032(13)
C21 0.0215(14) 0.0213(15) 0.0415(19) 0.0022(13) -0.0007(13) -0.0011(12)
C22 0.0262(15) 0.0217(15) 0.0392(18) 0.0020(14) 0.0029(14) -0.0003(12)
C23 0.0236(15) 0.047(2) 0.043(2) -0.0098(18) 0.0067(14) 0.0003(15)
C24 0.0237(15) 0.0425(19) 0.045(2) -0.0117(17) 0.0072(14) 0.0022(14)
C25 0.045(2) 0.060(3) 0.049(2) -0.008(2) 0.0148(19) -0.006(2)
C26 0.0308(18) 0.073(3) 0.057(3) -0.015(2) -0.0032(17) -0.0019(19)
C27 0.0362(19) 0.067(3) 0.057(3) -0.023(2) 0.0042(18) -0.0120(19)
C28 0.041(2) 0.045(2) 0.075(3) -0.004(2) 0.011(2) 0.0082(18)

loop_
_atom_type_symbol
_atom_type_description
_atom_type_scat_dispersion_real
_atom_type_scat_dispersion_imag
_atom_type_scat_source
C C 0.0181 0.0091 'International Tables Vol C Tables 4.2.6.8 and 6.1.1.4'
H H 0.0000 0.0000 'International Tables Vol C Tables 4.2.6.8 and 6.1.1.4'
B B 0.0090 0.0039 'International Tables Vol C Tables 4.2.6.8 and 6.1.1.4'
N N 0.0311 0.0180 'International Tables Vol C Tables 4.2.6.8 and 6.1.1.4'
O O 0.0492 0.0322 'International Tables Vol C Tables 4.2.6.8 and 6.1.1.4'

loop_
_geom_angle_atom_site_label_1
_geom_angle_atom_site_label_2
_geom_angle_atom_site_label_3
_geom_angle
B1 O1 C9 107.0(3)
B1 O2 C10 106.4(3)
C7 N1 C4 127.1(3)
C7 N2 C8 125.9(3)
O1 B1 O2 113.6(3)
O1 B1 C1 124.4(3)
O2 B1 C1 121.8(4)
C2 C1 C6 116.9(3)
C2 C1 B1 124.7(3)
C6 C1 B1 118.2(3)
C3 C2 C1 122.0(3)
C2 C3 C4 120.1(3)
C5 C4 N1 123.8(3)
C5 C4 C3 119.1(3)
N1 C4 C3 117.1(3)
C6 C5 C4 119.4(3)
C5 C6 C1 122.5(3)
O3 C7 N1 123.4(3)
O3 C7 N2 123.6(3)
N1 C7 N2 113.1(3)
O4 C8 N3 124.6(3)
O4 C8 N2 117.8(3)
N3 C8 N2 117.5(3)
O1 C9 C11 107.0(3)
O1 C9 C12 108.1(3)
C11 C9 C12 110.7(4)
O1 C9 C10 102.4(3)
C11 C9 C10 113.3(4)
C12 C9 C10 114.6(3)
O2 C10 C14 105.9(3)
O2 C10 C13 107.4(3)
C14 C10 C13 109.9(4)
O2 C10 C9 101.8(3)
C14 C10 C9 114.1(4)
C13 C10 C9 116.6(4)
B2 O5 C23 107.1(3)
B2 O6 C24 106.5(3)
C21 N4 C18 127.2(3)
C22 N5 C21 125.3(3)
O5 B2 O6 113.7(3)
O5 B2 C15 122.9(3)
O6 B2 C15 123.4(3)
C16 C15 C20 117.3(3)
C16 C15 B2 122.1(3)
C20 C15 B2 120.4(3)
C15 C16 C17 122.2(3)
C16 C17 C18 119.3(3)
C17 C18 C19 119.5(3)
C17 C18 N4 124.0(3)
C19 C18 N4 116.5(3)
C20 C19 C18 120.5(3)
C19 C20 C15 121.2(3)
O7 C21 N4 124.9(3)
O7 C21 N5 123.5(3)
N4 C21 N5 111.5(3)
O8 C22 N6 122.6(3)
O8 C22 N5 118.5(3)
N6 C22 N5 118.9(3)
O5 C23 C25 108.4(3)
O5 C23 C26 105.5(3)
C25 C23 C26 110.4(3)
O5 C23 C24 102.6(3)
C25 C23 C24 115.7(3)
C26 C23 C24 113.3(4)
O6 C24 C27 106.7(3)
O6 C24 C28 108.0(3)
C27 C24 C28 110.5(4)
O6 C24 C23 102.7(3)
C27 C24 C23 113.0(4)
C28 C24 C23 115.2(3)

loop_
_geom_bond_atom_site_label_1
_geom_bond_atom_site_label_2
_geom_bond_distance
O1 B1 1.349(5)
O1 C9 1.473(4)
O2 B1 1.375(5)
O2 C10 1.469(4)
O3 C7 1.228(4)
N3 C8 1.317(4)
N1 C7 1.369(4)
N1 C4 1.405(4)
N2 C7 1.380(4)
N2 C8 1.396(4)
O4 C8 1.243(4)
B1 C1 1.554(5)
C1 C2 1.394(5)
C1 C6 1.404(5)
C2 C3 1.382(5)
C3 C4 1.409(5)
C4 C5 1.396(4)
C5 C6 1.387(5)
C9 C11 1.526(7)
C9 C12 1.529(6)
C9 C10 1.547(6)
C10 C14 1.509(6)
C10 C13 1.523(5)
O5 B2 1.363(5)
O5 C23 1.466(4)
O6 B2 1.373(5)
O6 C24 1.459(4)
O7 C21 1.212(4)
N6 C22 1.324(4)
N4 C21 1.363(4)
N4 C18 1.413(4)
N5 C22 1.376(4)
N5 C21 1.393(4)
O8 C22 1.246(4)
B2 C15 1.544(5)
C15 C16 1.393(5)
C15 C20 1.412(5)
C16 C17 1.395(5)
C17 C18 1.395(4)
C18 C19 1.397(5)
C19 C20 1.379(5)
C23 C25 1.502(6)
C23 C26 1.530(5)
C23 C24 1.553(5)
C24 C27 1.507(6)
C24 C28 1.526(6)
